data_1503380
loop_
_publ_author_name
'Vanier, S\'ebastien F'
'Larouche, Guillaume'
'Wurz, Ryan P.'
'Charette, Andr\'e B'

_publ_section_title
;
 Formal synthesis of belactosin A and hormaomycin via a diastereoselective
 intramolecular cyclopropanation of an alpha-nitro diazoester.
;
_journal_issue 4
_journal_name_full 'Organic letters'
_journal_page_first 672
_journal_page_last 675
_journal_paper_doi 10.1021/ol9026528
_journal_volume 12
_journal_year 2010
_chemical_compound_source 'Synthesized by the authors. See text'
_chemical_formula_moiety 'C15 H12 N2 O6'
_chemical_formula_sum 'C15 H12 N2 O6'
_chemical_formula_weight 316.27
_chemical_name_systematic
; 
 ? 
;
_space_group_IT_number 2
_symmetry_cell_setting triclinic
_symmetry_space_group_name_Hall '-P 1'
_symmetry_space_group_name_H-M 'P -1'
_atom_sites_solution_hydrogens geom
_atom_sites_solution_primary direct
_atom_sites_solution_secondary difmap
_audit_creation_method SHELXL-97
_cell_angle_alpha 76.3780(10)
_cell_angle_beta 78.0680(10)
_cell_angle_gamma 80.066(2)
_cell_formula_units_Z 2
_cell_length_a 6.6993(2)
_cell_length_b 8.1796(2)
_cell_length_c 13.0249(4)
_cell_measurement_reflns_used 4955
_cell_measurement_temperature 100(2)
_cell_measurement_theta_max 55.21
_cell_measurement_theta_min 3.55
_cell_volume 672.89(3)
_computing_cell_refinement 'SMART (Bruker, 1999)'
_computing_data_collection 'SMART (Bruker, 1999)'
_computing_data_reduction 'SAINT (Bruker, 1999)'
_computing_molecular_graphics 'SHELXTL (Bruker, 1997)'
_computing_publication_material 'UdMX (local program)'
_computing_structure_refinement 'SHELXL97 (Sheldrick, 1997)'
_computing_structure_solution 'SHELXS97 (Sheldrick, 1997)'
_diffrn_ambient_temperature 100(2)
_diffrn_detector_area_resol_mean 5.5
_diffrn_measured_fraction_theta_full 0.973
_diffrn_measured_fraction_theta_max 0.973
_diffrn_measurement_device_type 'Bruker Smart 2000'
_diffrn_measurement_method \w
_diffrn_radiation_monochromator graphite
_diffrn_radiation_source 'Sealed Tube'
_diffrn_radiation_type CuK\a
_diffrn_radiation_wavelength 1.54178
_diffrn_reflns_av_R_equivalents 0.033
_diffrn_reflns_av_sigmaI/netI 0.0573
_diffrn_reflns_limit_h_max 7
_diffrn_reflns_limit_h_min -7
_diffrn_reflns_limit_k_max 8
_diffrn_reflns_limit_k_min -8
_diffrn_reflns_limit_l_max 13
_diffrn_reflns_limit_l_min -13
_diffrn_reflns_number 8366
_diffrn_reflns_theta_full 55.20
_diffrn_reflns_theta_max 55.20
_diffrn_reflns_theta_min 3.55
_diffrn_standards_decay_% 0.00
_diffrn_standards_number 45
_exptl_absorpt_coefficient_mu 1.048
_exptl_absorpt_correction_T_max 0.9200
_exptl_absorpt_correction_T_min 0.8000
_exptl_absorpt_correction_type multi-scan
_exptl_absorpt_process_details 'Sadabs (Sheldrick,1996)'
_exptl_crystal_colour Colourless
_exptl_crystal_density_diffrn 1.561
_exptl_crystal_density_method 'not measured'
_exptl_crystal_description chunk
_exptl_crystal_F_000 328
_exptl_crystal_size_max 0.12
_exptl_crystal_size_mid 0.09
_exptl_crystal_size_min 0.07
_refine_diff_density_max 0.207
_refine_diff_density_min -0.243
_refine_diff_density_rms 0.048
_refine_ls_extinction_method none
_refine_ls_goodness_of_fit_ref 1.000
_refine_ls_hydrogen_treatment constr
_refine_ls_matrix_type full
_refine_ls_number_parameters 208
_refine_ls_number_reflns 1654
_refine_ls_number_restraints 0
_refine_ls_restrained_S_all 1.000
_refine_ls_R_factor_all 0.0604
_refine_ls_R_factor_gt 0.0353
_refine_ls_shift/su_max 0.000
_refine_ls_shift/su_mean 0.000
_refine_ls_structure_factor_coef Fsqd
_refine_ls_weighting_details 'calc w=1/[\s^2^(Fo^2^)+(0.0407P)^2^] where P=(Fo^2^+2Fc^2^)/3'
_refine_ls_weighting_scheme calc
_refine_ls_wR_factor_gt 0.0753
_refine_ls_wR_factor_ref 0.0815
_reflns_number_gt 1173
_reflns_number_total 1654
_reflns_threshold_expression I>2\s(I)
_cod_data_source_file ol9026528_si_001.cif
_cod_data_source_block cha126
_cod_depositor_comments
;
The following automatic conversions were performed:

'_symmetry_cell_setting' value 'Triclinic' changed to 'triclinic'
according to /home/saulius/struct/CIF-dictionaries/cif_core.dic
dictionary named 'cif_core.dic' version 2.4.2 from
2011-04-26.

'_geom_bond_publ_flag' value 'Y' changed to 'y'
according to /home/saulius/struct/CIF-dictionaries/cif_core.dic
dictionary named 'cif_core.dic' version 2.4.2 from 2011-04-26 (26
times).

'_geom_angle_publ_flag' value 'Y' changed to 'y' according
to /home/saulius/struct/CIF-dictionaries/cif_core.dic dictionary
named 'cif_core.dic' version 2.4.2 from 2011-04-26 (41 time).

Automatic conversion script
Id: cif_fix_values 1715 2011-07-08 13:25:40Z adriana 
;
_cod_original_sg_symbol_H-M P-1
_cod_database_code 1503380

loop_
_symmetry_equiv_pos_as_xyz
'x, y, z'
'-x, -y, -z'

loop_
_atom_site_label
_atom_site_type_symbol
_atom_site_fract_x
_atom_site_fract_y
_atom_site_fract_z
_atom_site_U_iso_or_equiv
_atom_site_adp_type
_atom_site_occupancy
_atom_site_symmetry_multiplicity
_atom_site_calc_flag
_atom_site_refinement_flags
O1 O -0.1147(3) 0.5838(2) 0.25843(14) 0.0306(5) Uani 1 1 d .
O6 O 0.1832(3) 0.6218(2) 0.29105(13) 0.0247(5) Uani 1 1 d .
O8 O 0.7748(3) 0.9993(2) 0.18622(14) 0.0248(5) Uani 1 1 d .
O15 O 0.1113(3) 0.9493(2) 0.35526(13) 0.0265(5) Uani 1 1 d .
O21 O 0.2539(3) 0.3416(2) 0.14648(16) 0.0345(5) Uani 1 1 d .
O22 O 0.2890(3) 0.4682(2) -0.02235(17) 0.0314(5) Uani 1 1 d .
N2 N 0.2372(3) 0.4680(3) 0.0737(2) 0.0249(6) Uani 1 1 d .
N5 N 0.4441(3) 0.9365(3) 0.25929(16) 0.0172(6) Uani 1 1 d .
C1 C 0.0621(5) 0.6078(3) 0.2238(2) 0.0237(7) Uani 1 1 d .
C2 C 0.1512(4) 0.6302(3) 0.1065(2) 0.0186(7) Uani 1 1 d .
C3 C 0.2598(4) 0.7833(3) 0.0471(2) 0.0211(7) Uani 1 1 d .
H3 H 0.3806 0.7619 -0.0099 0.025 Uiso 1 1 calc R
C4 C 0.2812(4) 0.9016(3) 0.1146(2) 0.0198(7) Uani 1 1 d .
H4A H 0.1453 0.9322 0.1574 0.024 Uiso 1 1 calc R
H4B H 0.3272 1.0070 0.0674 0.024 Uiso 1 1 calc R
C5 C 0.4348(4) 0.8230(3) 0.1899(2) 0.0189(7) Uani 1 1 d .
H5 H 0.5733 0.8120 0.1434 0.023 Uiso 1 1 calc R
C6 C 0.3985(4) 0.6436(3) 0.2509(2) 0.0226(7) Uani 1 1 d .
H6A H 0.4581 0.5635 0.2029 0.027 Uiso 1 1 calc R
H6B H 0.4731 0.6130 0.3124 0.027 Uiso 1 1 calc R
C7 C 0.0550(4) 0.7663(3) 0.0254(2) 0.0220(7) Uani 1 1 d .
H7A H 0.0505 0.7388 -0.0440 0.026 Uiso 1 1 calc R
H7B H -0.0653 0.8432 0.0524 0.026 Uiso 1 1 calc R
C8 C 0.6174(4) 1.0176(3) 0.2506(2) 0.0193(7) Uani 1 1 d .
C9 C 0.5657(4) 1.1246(3) 0.3320(2) 0.0164(7) Uani 1 1 d .
C10 C 0.6844(4) 1.2188(3) 0.3631(2) 0.0218(7) Uani 1 1 d .
H10 H 0.8222 1.2293 0.3281 0.026 Uiso 1 1 calc R
C11 C 0.5941(4) 1.2986(3) 0.4482(2) 0.0243(7) Uani 1 1 d .
H11 H 0.6724 1.3637 0.4724 0.029 Uiso 1 1 calc R
C12 C 0.3930(4) 1.2846(3) 0.4979(2) 0.0252(7) Uani 1 1 d .
H12 H 0.3353 1.3406 0.5554 0.030 Uiso 1 1 calc R
C13 C 0.2734(4) 1.1900(3) 0.4653(2) 0.0225(7) Uani 1 1 d .
H13 H 0.1345 1.1813 0.4989 0.027 Uiso 1 1 calc R
C14 C 0.3633(4) 1.1097(3) 0.3831(2) 0.0169(7) Uani 1 1 d .
C15 C 0.2815(4) 0.9926(3) 0.3358(2) 0.0211(7) Uani 1 1 d .

loop_
_atom_site_aniso_label
_atom_site_aniso_U_11
_atom_site_aniso_U_22
_atom_site_aniso_U_33
_atom_site_aniso_U_23
_atom_site_aniso_U_13
_atom_site_aniso_U_12
O1 0.0246(13) 0.0298(12) 0.0352(13) -0.0048(10) 0.0034(10) -0.0102(10)
O6 0.0238(12) 0.0247(11) 0.0255(12) -0.0019(9) -0.0057(10) -0.0060(10)
O8 0.0161(11) 0.0251(12) 0.0318(12) -0.0065(10) 0.0015(9) -0.0045(9)
O15 0.0171(12) 0.0303(12) 0.0314(12) -0.0067(10) -0.0007(9) -0.0051(10)
O21 0.0441(14) 0.0183(12) 0.0401(14) -0.0010(11) -0.0150(11) 0.0007(10)
O22 0.0270(12) 0.0384(13) 0.0320(14) -0.0188(11) -0.0006(10) -0.0023(10)
N2 0.0181(14) 0.0265(17) 0.0324(18) -0.0088(15) -0.0053(13) -0.0044(13)
N5 0.0101(13) 0.0198(13) 0.0237(14) -0.0107(11) -0.0008(10) -0.0012(11)
C1 0.0266(19) 0.0127(17) 0.030(2) -0.0015(14) -0.0066(16) -0.0004(15)
C2 0.0177(15) 0.0153(16) 0.0248(18) -0.0059(15) -0.0057(14) -0.0027(14)
C3 0.0194(16) 0.0211(17) 0.0206(17) -0.0028(14) -0.0025(13) -0.0003(14)
C4 0.0187(16) 0.0173(16) 0.0212(17) -0.0004(14) -0.0020(13) -0.0030(13)
C5 0.0161(16) 0.0205(17) 0.0199(17) -0.0050(14) -0.0027(13) -0.0014(14)
C6 0.0184(17) 0.0225(17) 0.0265(18) -0.0033(14) -0.0070(14) -0.0003(14)
C7 0.0176(16) 0.0198(16) 0.0285(18) -0.0044(14) -0.0072(13) 0.0004(14)
C8 0.0171(18) 0.0151(16) 0.0230(18) 0.0039(14) -0.0075(14) -0.0006(15)
C9 0.0195(17) 0.0115(15) 0.0194(17) -0.0045(13) -0.0069(13) 0.0008(14)
C10 0.0203(16) 0.0139(16) 0.0298(19) 0.0016(15) -0.0091(14) -0.0014(14)
C11 0.0331(19) 0.0133(16) 0.0276(19) -0.0011(15) -0.0107(15) -0.0040(15)
C12 0.039(2) 0.0134(16) 0.0223(18) -0.0034(14) -0.0068(15) 0.0019(15)
C13 0.0215(17) 0.0176(16) 0.0248(18) -0.0008(15) -0.0012(14) -0.0010(15)
C14 0.0196(17) 0.0121(16) 0.0173(17) 0.0003(14) -0.0043(14) -0.0008(13)
C15 0.0203(18) 0.0158(17) 0.0243(18) 0.0006(14) -0.0055(15) 0.0007(15)

loop_
_atom_type_symbol
_atom_type_description
_atom_type_scat_dispersion_real
_atom_type_scat_dispersion_imag
_atom_type_scat_source
C C 0.0181 0.0091 'International Tables Vol C Tables 4.2.6.8 and 6.1.1.4'
H H 0.0000 0.0000 'International Tables Vol C Tables 4.2.6.8 and 6.1.1.4'
N N 0.0311 0.0180 'International Tables Vol C Tables 4.2.6.8 and 6.1.1.4'
O O 0.0492 0.0322 'International Tables Vol C Tables 4.2.6.8 and 6.1.1.4'

loop_
_geom_angle_atom_site_label_1
_geom_angle_atom_site_label_2
_geom_angle_atom_site_label_3
_geom_angle
_geom_angle_publ_flag
C1 O6 C6 120.1(2) y
O22 N2 O21 124.9(2) y
O22 N2 C2 118.5(2) y
O21 N2 C2 116.6(2) y
C8 N5 C15 110.7(2) y
C8 N5 C5 122.8(2) y
C15 N5 C5 126.3(2) y
O1 C1 O6 119.7(3) y
O1 C1 C2 122.3(3) y
O6 C1 C2 117.9(2) y
N2 C2 C7 116.6(2) y
N2 C2 C1 112.9(2) y
C7 C2 C1 120.8(2) y
N2 C2 C3 116.2(2) y
C7 C2 C3 59.11(16) y
C1 C2 C3 121.3(2) y
C7 C3 C4 121.4(2) y
C7 C3 C2 59.66(16) y
C4 C3 C2 115.5(2) y
C7 C3 H3 116 ?
C4 C3 H3 116 ?
C2 C3 H3 116 ?
C3 C4 C5 111.9(2) y
C3 C4 H4A 109.2 ?
C5 C4 H4A 109.2 ?
C3 C4 H4B 109.2 ?
C5 C4 H4B 109.2 ?
H4A C4 H4B 107.9 ?
N5 C5 C4 110.94(19) y
N5 C5 C6 113.5(2) y
C4 C5 C6 112.7(2) y
N5 C5 H5 106.4 ?
C4 C5 H5 106.4 ?
C6 C5 H5 106.4 ?
O6 C6 C5 114.5(2) y
O6 C6 H6A 108.6 ?
C5 C6 H6A 108.6 ?
O6 C6 H6B 108.6 ?
C5 C6 H6B 108.6 ?
H6A C6 H6B 107.6 ?
C3 C7 C2 61.23(16) y
C3 C7 H7A 117.6 ?
C2 C7 H7A 117.6 ?
C3 C7 H7B 117.6 ?
C2 C7 H7B 117.6 ?
H7A C7 H7B 114.8 ?
O8 C8 N5 124.1(2) y
O8 C8 C9 129.2(2) y
N5 C8 C9 106.7(2) y
C10 C9 C14 121.4(2) y
C10 C9 C8 130.6(2) y
C14 C9 C8 107.9(2) y
C9 C10 C11 117.2(2) y
C9 C10 H10 121.4 ?
C11 C10 H10 121.4 ?
C12 C11 C10 121.2(3) y
C12 C11 H11 119.4 ?
C10 C11 H11 119.4 ?
C11 C12 C13 121.2(3) y
C11 C12 H12 119.4 ?
C13 C12 H12 119.4 ?
C14 C13 C12 117.5(2) y
C14 C13 H13 121.3 ?
C12 C13 H13 121.3 ?
C13 C14 C9 121.6(2) y
C13 C14 C15 130.0(2) y
C9 C14 C15 108.4(2) y
O15 C15 N5 124.3(2) y
O15 C15 C14 129.5(2) y
N5 C15 C14 106.3(2) y

loop_
_geom_bond_atom_site_label_1
_geom_bond_atom_site_label_2
_geom_bond_distance
_geom_bond_publ_flag
O1 C1 1.209(3) y
O6 C1 1.346(3) y
O6 C6 1.455(3) y
O8 C8 1.215(3) y
O15 C15 1.211(3) y
O21 N2 1.233(3) y
O22 N2 1.227(3) y
N2 C2 1.475(3) y
N5 C8 1.406(3) y
N5 C15 1.408(3) y
N5 C5 1.457(3) y
C1 C2 1.501(4) y
C2 C7 1.500(3) y
C2 C3 1.524(3) y
C3 C7 1.492(3) y
C3 C4 1.493(3) y
C3 H3 1 ?
C4 C5 1.525(3) y
C4 H4a 0.99 ?
C4 H4b 0.99 ?
C5 C6 1.529(3) y
C5 H5 1 ?
C6 H6a 0.99 ?
C6 H6b 0.99 ?
C7 H7a 0.99 ?
C7 H7b 0.99 ?
C8 C9 1.480(3) y
C9 C10 1.372(3) y
C9 C14 1.393(3) y
C10 C11 1.396(3) y
C10 H10 0.95 ?
C11 C12 1.380(4) y
C11 H11 0.95 ?
C12 C13 1.389(3) y
C12 H12 0.95 ?
C13 C14 1.367(3) y
C13 H13 0.95 ?
C14 C15 1.482(3) y

loop_
_geom_torsion_atom_site_label_1
_geom_torsion_atom_site_label_2
_geom_torsion_atom_site_label_3
_geom_torsion_atom_site_label_4
_geom_torsion
C6 O6 C1 O1 177.4(2)
C6 O6 C1 C2 -5.1(3)
O22 N2 C2 C7 23.9(3)
O21 N2 C2 C7 -156.9(2)
O22 N2 C2 C1 170.3(2)
O21 N2 C2 C1 -10.6(3)
O22 N2 C2 C3 -42.9(3)
O21 N2 C2 C3 136.2(2)
O1 C1 C2 N2 -88.2(3)
O6 C1 C2 N2 94.4(3)
O1 C1 C2 C7 56.6(4)
O6 C1 C2 C7 -120.8(3)
O1 C1 C2 C3 126.9(3)
O6 C1 C2 C3 -50.5(3)
N2 C2 C3 C7 106.7(2)
C1 C2 C3 C7 -109.6(3)
N2 C2 C3 C4 -140.4(2)
C7 C2 C3 C4 113.0(2)
C1 C2 C3 C4 3.4(3)
C7 C3 C4 C5 138.9(2)
C2 C3 C4 C5 70.2(3)
C8 N5 C5 C4 -111.4(2)
C15 N5 C5 C4 62.6(3)
C8 N5 C5 C6 120.6(2)
C15 N5 C5 C6 -65.5(3)
C3 C4 C5 N5 -176.6(2)
C3 C4 C5 C6 -48.1(3)
C1 O6 C6 C5 77.2(3)
N5 C5 C6 O6 85.2(3)
C4 C5 C6 O6 -42.0(3)
C4 C3 C7 C2 -103.1(3)
N2 C2 C7 C3 -106.1(2)
C1 C2 C7 C3 110.4(3)
C15 N5 C8 O8 -175.8(2)
C5 N5 C8 O8 -1.0(4)
C15 N5 C8 C9 3.7(3)
C5 N5 C8 C9 178.5(2)
O8 C8 C9 C10 -6.4(4)
N5 C8 C9 C10 174.2(2)
O8 C8 C9 C14 177.1(3)
N5 C8 C9 C14 -2.3(3)
C14 C9 C10 C11 0.2(4)
C8 C9 C10 C11 -175.9(2)
C9 C10 C11 C12 -0.8(4)
C10 C11 C12 C13 0.3(4)
C11 C12 C13 C14 0.8(4)
C12 C13 C14 C9 -1.3(4)
C12 C13 C14 C15 175.6(2)
C10 C9 C14 C13 0.8(4)
C8 C9 C14 C13 177.7(2)
C10 C9 C14 C15 -176.7(2)
C8 C9 C14 C15 0.2(3)
C8 N5 C15 O15 176.3(2)
C5 N5 C15 O15 1.7(4)
C8 N5 C15 C14 -3.5(3)
C5 N5 C15 C14 -178.1(2)
C13 C14 C15 O15 5.0(4)
C9 C14 C15 O15 -177.8(3)
C13 C14 C15 N5 -175.3(2)
C9 C14 C15 N5 2.0(3)
